data_1540226
loop_
_publ_author_name
'Lartigue, C.'
'Tasset, F.'
'Percheron-Guegan, A.'
'Achard, J.C.'

_publ_section_title
;
 Thermodynamic and structural properties of La Ni5-x Mnx compounds and
 their related hydrides
;
_journal_name_full 'Journal of the Less-Common Metals'
_journal_page_first 23
_journal_page_last 29
_journal_volume 75
_journal_year 1980
_chemical_formula_sum 'D6 La Mn2 Ni3'
_chemical_name_systematic 'La Mn2 Ni3 D6'
_space_group_IT_number 191
_symmetry_space_group_name_Hall '-P 6 2'
_symmetry_space_group_name_H-M 'P 6/m m m'
_cell_angle_alpha 90
_cell_angle_beta 90
_cell_angle_gamma 120
_cell_formula_units_Z 1
_cell_length_a 5.451
_cell_length_b 5.451
_cell_length_c 4.344
_cell_volume 111.782
_citation_journal_id_ASTM JCOMAH
_cod_data_source_file Lartigue_JCOMAH_1980_423.cif
_cod_data_source_block D6La1Mn2Ni3
_cod_original_cell_volume 111.7822
_cod_original_formula_sum 'D6 La1 Mn2 Ni3'
_cod_database_code 1540226

loop_
_symmetry_equiv_pos_as_xyz
x,y,z
x-y,x,z
-y,x-y,z
-x,-y,z
-x+y,-x,z
y,-x+y,z
-y,-x,-z
x-y,-y,-z
x,x-y,-z
y,x,-z
-x+y,y,-z
-x,-x+y,-z
-x,-y,-z
-x+y,-x,-z
y,-x+y,-z
x,y,-z
x-y,x,-z
-y,x-y,-z
y,x,z
-x+y,y,z
-x,-x+y,z
-y,-x,z
x-y,-y,z
x,x-y,z

loop_
_atom_site_label
_atom_site_type_symbol
_atom_site_fract_x
_atom_site_fract_y
_atom_site_fract_z
_atom_site_occupancy
_atom_site_U_iso_or_equiv
La1 La 0 0 0 1 0.0
D3 D 0.445 0 0.118 0.14 0.0
Ni2 Ni 0.5 0 0.5 0.45 0.0
Mn2 Mn 0.5 0 0.5 0.55 0.0
Ni1 Ni 0.3333 0.6667 0 0.92 0.0
D2 D 0.127 0.254 0.5 0.34 0.0
Mn1 Mn 0.3333 0.6667 0 0.08 0.0
D1 D 0.5 0 0 0.35 0.0
